data_7010861
loop_
_publ_author_name
'Christoph Frenzel'
'Fernando Somoza Jr.'
'Steffen Blaurock'
'Evamarie Hey-Hawkins'

_publ_section_title
;
 Syntheses and solid-state structures of
 [{K(THF)2(PHTipp)K(THF)(\m-THF)(PHTipp)}x]2 and [Rb(THF)(PHTipp)]x
 (Tipp = 2,4,6-Pri3C6H2)
;
_journal_issue 20
_journal_name_full 'J. Chem. Soc., Dalton Trans.'
_journal_page_first 3115
_journal_page_last 3118
_journal_paper_doi 10.1039/b104576h
_journal_year 2001
_chemical_formula_sum 'C46 H80 K2 O4 P2'
_chemical_formula_weight 837.24
_chemical_name_systematic
;
?
;
_space_group_IT_number 15
_symmetry_cell_setting monoclinic
_symmetry_space_group_name_Hall '-C 2yc'
_symmetry_space_group_name_H-M 'C 1 2/c 1'
_atom_sites_solution_hydrogens geom
_atom_sites_solution_primary direct
_atom_sites_solution_secondary difmap
_audit_creation_method SHELXL-97
_cell_angle_alpha 90.00
_cell_angle_beta 115.202(2)
_cell_angle_gamma 90.00
_cell_formula_units_Z 8
_cell_length_a 34.9726(10)
_cell_length_b 11.5969(3)
_cell_length_c 28.4498(9)
_cell_measurement_temperature 213(2)
_cell_measurement_theta_max 25.24
_cell_measurement_theta_min 1.56
_cell_volume 10440.2(5)
_computing_cell_refinement 'SAINT (AXS-Bruker)'
_computing_data_collection 'SMART (AXS-Bruker)'
_computing_data_reduction 'SAINT (AXS-Bruker)'
_computing_molecular_graphics 'XP (AXS-Bruker)'
_computing_structure_refinement 'SHELXL-97 (Sheldrick, 1997)'
_computing_structure_solution 'SHELXS-97 (Sheldrick, 1990)'
_diffrn_ambient_temperature 213(2)
_diffrn_measured_fraction_theta_full 0.896
_diffrn_measured_fraction_theta_max 0.896
_diffrn_measurement_device_type 'CCD-Diffractometer (AXS-Bruker)'
_diffrn_measurement_method omega-scans
_diffrn_radiation_monochromator graphite
_diffrn_radiation_source 'fine-focus sealed tube'
_diffrn_radiation_type MoK\a
_diffrn_radiation_wavelength 0.71073
_diffrn_reflns_av_R_equivalents 0.0477
_diffrn_reflns_av_sigmaI/netI 0.0476
_diffrn_reflns_limit_h_max 41
_diffrn_reflns_limit_h_min -39
_diffrn_reflns_limit_k_max 13
_diffrn_reflns_limit_k_min -13
_diffrn_reflns_limit_l_max 14
_diffrn_reflns_limit_l_min -33
_diffrn_reflns_number 20635
_diffrn_reflns_theta_full 25.24
_diffrn_reflns_theta_max 25.24
_diffrn_reflns_theta_min 1.56
_exptl_absorpt_coefficient_mu 0.278
_exptl_absorpt_correction_T_max 0.9465
_exptl_absorpt_correction_T_min 0.8969
_exptl_absorpt_correction_type SADABS
_exptl_crystal_colour yellow
_exptl_crystal_density_diffrn 1.065
_exptl_crystal_density_method 'not measured'
_exptl_crystal_description prism
_exptl_crystal_F_000 3648
_exptl_crystal_size_max 0.40
_exptl_crystal_size_mid 0.30
_exptl_crystal_size_min 0.20
_refine_diff_density_max 0.473
_refine_diff_density_min -0.324
_refine_diff_density_rms 0.045
_refine_ls_extinction_method none
_refine_ls_goodness_of_fit_ref 1.085
_refine_ls_hydrogen_treatment mixed
_refine_ls_matrix_type full
_refine_ls_number_parameters 518
_refine_ls_number_reflns 8443
_refine_ls_number_restraints 223
_refine_ls_restrained_S_all 1.103
_refine_ls_R_factor_all 0.1239
_refine_ls_R_factor_gt 0.0825
_refine_ls_shift/su_max 0.270
_refine_ls_shift/su_mean 0.020
_refine_ls_structure_factor_coef Fsqd
_refine_ls_weighting_details 'calc w==1/[\s^2^(Fo^2^)+(0.0000P)^2^+32.1969P] where P==(Fo^2^+2Fc^2^)/3'
_refine_ls_weighting_scheme calc
_refine_ls_wR_factor_gt 0.1414
_refine_ls_wR_factor_ref 0.1542
_reflns_number_gt 5549
_reflns_number_total 8443
_reflns_threshold_expression >2sigma(I)
_cod_data_source_file b104576h.txt
_cod_data_source_block c268
_cod_depositor_comments
;
The following automatic conversions were performed:
'_symmetry_cell_setting' value 'Monoclinic' changed to 'monoclinic'
according to '/home/saulius/struct/CIF-dictionaries/cif_core.dic'
dictionary named 'cif_core.dic' version 2.4.1 from 2010-06-29.

Automatic conversion script
Id: cif_fix_enum 1527 2010-12-29 10:47:43Z saulius 
;
_cod_original_sg_symbol_H-M C2/c
_cod_database_code 7010861

loop_
_symmetry_equiv_pos_as_xyz
'x, y, z'
'-x, y, -z+1/2'
'x+1/2, y+1/2, z'
'-x+1/2, y+1/2, -z+1/2'
'-x, -y, -z'
'x, -y, z-1/2'
'-x+1/2, -y+1/2, -z'
'x+1/2, -y+1/2, z-1/2'

loop_
_atom_site_label
_atom_site_type_symbol
_atom_site_fract_x
_atom_site_fract_y
_atom_site_fract_z
_atom_site_U_iso_or_equiv
_atom_site_adp_type
_atom_site_occupancy
_atom_site_symmetry_multiplicity
_atom_site_calc_flag
_atom_site_refinement_flags
_atom_site_disorder_assembly
_atom_site_disorder_group
K1 K 0.05130(3) 0.77348(9) 0.32733(4) 0.0724(3) Uani 1 1 d . . .
K2 K 0.14208(4) 0.27170(9) 0.37476(4) 0.0858(3) Uani 1 1 d . . .
P1 P 0.11037(4) 1.00627(11) 0.34240(5) 0.0696(3) Uani 1 1 d . . .
H1 H 0.1466 0.9573 0.3766 0.084 Uiso 1 1 calc R . .
P2 P 0.09282(4) 0.51438(11) 0.36594(5) 0.0749(4) Uani 1 1 d . A .
H2 H 0.0551 0.4635 0.3540 0.090 Uiso 1 1 calc R . .
O1 O 0.03440(9) 0.7168(2) 0.22330(11) 0.0712(8) Uani 1 1 d D . .
O2 O 0.03965(19) 0.8207(4) 0.41186(17) 0.154(2) Uani 1 1 d D B .
O3 O 0.19226(15) 0.3235(3) 0.32868(18) 0.1276(15) Uani 1 1 d D A .
O4 O 0.19009(13) 0.2303(3) 0.47467(14) 0.1064(12) Uani 1 1 d D A .
C1 C 0.12546(13) 1.0077(4) 0.28810(16) 0.0620(11) Uani 1 1 d . . .
C2 C 0.16011(14) 0.9435(4) 0.28709(18) 0.0717(12) Uani 1 1 d . B .
C3 C 0.16734(15) 0.9441(4) 0.2432(2) 0.0839(14) Uani 1 1 d . . .
H3 H 0.1905 0.9017 0.2438 0.101 Uiso 1 1 calc R B .
C4 C 0.14273(17) 1.0032(5) 0.1981(2) 0.0844(14) Uani 1 1 d . B .
C5 C 0.10964(16) 1.0681(4) 0.19942(18) 0.0818(14) Uani 1 1 d . . .
H5 H 0.0926 1.1111 0.1699 0.098 Uiso 1 1 calc R B .
C6 C 0.10071(14) 1.0720(4) 0.24286(17) 0.0672(12) Uani 1 1 d . B .
C7 C 0.19012(16) 0.8741(5) 0.3342(2) 0.0896(16) Uani 1 1 d . . .
H7 H 0.1732 0.8435 0.3519 0.108 Uiso 1 1 calc R B .
C8 C 0.2117(2) 0.7711(6) 0.3217(3) 0.168(3) Uani 1 1 d . B .
H8A H 0.1904 0.7208 0.2971 0.251 Uiso 1 1 calc R . .
H8B H 0.2281 0.7287 0.3533 0.251 Uiso 1 1 calc R . .
H8C H 0.2303 0.7987 0.3067 0.251 Uiso 1 1 calc R . .
C9 C 0.22385(18) 0.9528(6) 0.3727(2) 0.141(3) Uani 1 1 d . B .
H9A H 0.2104 1.0175 0.3812 0.211 Uiso 1 1 calc R . .
H9B H 0.2421 0.9809 0.3573 0.211 Uiso 1 1 calc R . .
H9C H 0.2406 0.9099 0.4041 0.211 Uiso 1 1 calc R . .
C10 C 0.1501(2) 0.9970(6) 0.1493(2) 0.116(2) Uani 1 1 d . . .
H10 H 0.1733 0.9400 0.1589 0.140 Uiso 1 1 calc R B .
C11 C 0.1153(2) 0.9393(8) 0.1057(3) 0.169(3) Uani 1 1 d . B .
H11A H 0.1062 0.8719 0.1185 0.254 Uiso 1 1 calc R . .
H11B H 0.1250 0.9159 0.0799 0.254 Uiso 1 1 calc R . .
H11C H 0.0917 0.9923 0.0901 0.254 Uiso 1 1 calc R . .
C12 C 0.1694(3) 1.1019(6) 0.1397(3) 0.166(3) Uani 1 1 d . B .
H12A H 0.1921 1.1276 0.1720 0.250 Uiso 1 1 calc R . .
H12B H 0.1482 1.1620 0.1262 0.250 Uiso 1 1 calc R . .
H12C H 0.1807 1.0851 0.1147 0.250 Uiso 1 1 calc R . .
C13 C 0.06278(16) 1.1415(4) 0.23913(19) 0.0828(14) Uani 1 1 d . . .
H13 H 0.0622 1.1379 0.2736 0.099 Uiso 1 1 calc R B .
C14 C 0.0668(2) 1.2689(5) 0.2276(3) 0.130(2) Uani 1 1 d . B .
H14A H 0.0422 1.3107 0.2256 0.195 Uiso 1 1 calc R . .
H14B H 0.0689 1.2754 0.1947 0.195 Uiso 1 1 calc R . .
H14C H 0.0920 1.3011 0.2551 0.195 Uiso 1 1 calc R . .
C15 C 0.02130(17) 1.0920(6) 0.2000(3) 0.136(3) Uani 1 1 d . B .
H15A H -0.0019 1.1390 0.1992 0.205 Uiso 1 1 calc R . .
H15B H 0.0181 1.0138 0.2099 0.205 Uiso 1 1 calc R . .
H15C H 0.0212 1.0914 0.1658 0.205 Uiso 1 1 calc R . .
C16 C 0.10702(12) 0.5186(3) 0.43577(15) 0.0580(10) Uani 1 1 d . . .
C17 C 0.08650(14) 0.4495(4) 0.45909(17) 0.0688(12) Uani 1 1 d . A .
C18 C 0.09797(15) 0.4572(4) 0.51249(19) 0.0773(13) Uani 1 1 d . . .
H18 H 0.0834 0.4121 0.5270 0.093 Uiso 1 1 calc R A .
C19 C 0.13054(15) 0.5299(4) 0.54520(17) 0.0716(12) Uani 1 1 d . A .
C20 C 0.15035(13) 0.5962(4) 0.52246(17) 0.0652(11) Uani 1 1 d . . .
H20 H 0.1720 0.6462 0.5435 0.078 Uiso 1 1 calc R A .
C21 C 0.13988(12) 0.5928(4) 0.46969(16) 0.0602(11) Uani 1 1 d . A .
C22 C 0.05084(17) 0.3662(5) 0.4274(2) 0.0939(17) Uani 1 1 d . . .
H22 H 0.0486 0.3673 0.3915 0.113 Uiso 1 1 calc R A .
C23 C 0.0598(2) 0.2445(5) 0.4458(3) 0.156(3) Uani 1 1 d . A .
H23A H 0.0872 0.2218 0.4478 0.234 Uiso 1 1 calc R . .
H23B H 0.0382 0.1944 0.4216 0.234 Uiso 1 1 calc R . .
H23C H 0.0600 0.2380 0.4799 0.234 Uiso 1 1 calc R . .
C24 C 0.00887(17) 0.4047(6) 0.4241(3) 0.148(3) Uani 1 1 d . A .
H24A H 0.0037 0.4838 0.4120 0.222 Uiso 1 1 calc R . .
H24B H 0.0090 0.3996 0.4582 0.222 Uiso 1 1 calc R . .
H24C H -0.0132 0.3555 0.4000 0.222 Uiso 1 1 calc R . .
C25 C 0.14216(18) 0.5370(5) 0.60308(19) 0.0923(16) Uani 1 1 d . . .
H25 H 0.1656 0.5935 0.6165 0.111 Uiso 1 1 calc R A .
C26 C 0.16118(18) 0.4276(5) 0.6316(2) 0.1045(18) Uani 1 1 d . A .
H26A H 0.1828 0.4006 0.6215 0.157 Uiso 1 1 calc R . .
H26B H 0.1393 0.3693 0.6232 0.157 Uiso 1 1 calc R . .
H26C H 0.1737 0.4420 0.6687 0.157 Uiso 1 1 calc R . .
C27 C 0.10888(19) 0.5884(6) 0.6150(2) 0.124(2) Uani 1 1 d . A .
H27A H 0.0986 0.6583 0.5948 0.186 Uiso 1 1 calc R . .
H27B H 0.1203 0.6068 0.6517 0.186 Uiso 1 1 calc R . .
H27C H 0.0858 0.5341 0.6064 0.186 Uiso 1 1 calc R . .
C28 C 0.16472(13) 0.6687(4) 0.44911(18) 0.0719(12) Uani 1 1 d . . .
H28 H 0.1461 0.6863 0.4124 0.086 Uiso 1 1 calc R A .
C29 C 0.20301(15) 0.6031(5) 0.4501(2) 0.0976(17) Uani 1 1 d . A .
H29A H 0.2186 0.6524 0.4368 0.146 Uiso 1 1 calc R . .
H29B H 0.1935 0.5347 0.4285 0.146 Uiso 1 1 calc R . .
H29C H 0.2212 0.5808 0.4855 0.146 Uiso 1 1 calc R . .
C30 C 0.17909(18) 0.7837(4) 0.4776(2) 0.112(2) Uani 1 1 d . A .
H30A H 0.1946 0.8270 0.4623 0.168 Uiso 1 1 calc R . .
H30B H 0.1972 0.7694 0.5140 0.168 Uiso 1 1 calc R . .
H30C H 0.1546 0.8277 0.4747 0.168 Uiso 1 1 calc R . .
C31 C 0.03954(14) 0.5946(3) 0.21997(19) 0.0762(13) Uani 1 1 d D . .
H31A H 0.0162 0.5628 0.1892 0.091 Uiso 1 1 calc R B .
H31B H 0.0402 0.5557 0.2509 0.091 Uiso 1 1 calc R . .
C32 C 0.0801(2) 0.5793(5) 0.2163(3) 0.129(2) Uani 1 1 d D B .
H32A H 0.1027 0.5594 0.2503 0.155 Uiso 1 1 calc R . .
H32B H 0.0779 0.5181 0.1915 0.155 Uiso 1 1 calc R . .
C33 C 0.0886(2) 0.6885(6) 0.1987(4) 0.172(3) Uani 1 1 d DU . .
H33A H 0.1186 0.7078 0.2176 0.206 Uiso 1 1 calc R B .
H33B H 0.0817 0.6845 0.1616 0.206 Uiso 1 1 calc R . .
C34 C 0.06327(18) 0.7752(4) 0.2078(2) 0.1039(18) Uani 1 1 d D B .
H34A H 0.0812 0.8281 0.2352 0.125 Uiso 1 1 calc R . .
H34B H 0.0477 0.8198 0.1760 0.125 Uiso 1 1 calc R . .
C43 C 0.2049(7) 0.1143(8) 0.4898(6) 0.105(6) Uani 0.59(3) 1 d PD A 1
H43A H 0.2358 0.1103 0.5050 0.126 Uiso 0.59(3) 1 calc PR A 1
H43B H 0.1931 0.0612 0.4603 0.126 Uiso 0.59(3) 1 calc PR A 1
C44 C 0.1885(6) 0.0893(9) 0.5290(8) 0.103(5) Uani 0.59(3) 1 d PD A 1
H44A H 0.1607 0.0524 0.5127 0.124 Uiso 0.59(3) 1 calc PR A 1
H44B H 0.2078 0.0381 0.5561 0.124 Uiso 0.59(3) 1 calc PR A 1
C45 C 0.1855(7) 0.1990(12) 0.5508(6) 0.111(6) Uani 0.59(3) 1 d PD A 1
H45A H 0.1576 0.2072 0.5508 0.134 Uiso 0.59(3) 1 calc PR A 1
H45B H 0.2070 0.2046 0.5867 0.134 Uiso 0.59(3) 1 calc PR A 1
C46 C 0.1917(8) 0.2876(9) 0.5200(5) 0.118(11) Uani 0.59(3) 1 d PD A 1
H46A H 0.2191 0.3252 0.5388 0.141 Uiso 0.59(3) 1 calc PR A 1
H46B H 0.1694 0.3459 0.5106 0.141 Uiso 0.59(3) 1 calc PR A 1
C43' C 0.1895(11) 0.1118(8) 0.4893(6) 0.133(13) Uani 0.41(3) 1 d PD A 2
H43C H 0.2032 0.0623 0.4730 0.159 Uiso 0.41(3) 1 calc PR A 2
H43D H 0.1605 0.0851 0.4789 0.159 Uiso 0.41(3) 1 calc PR A 2
C44' C 0.2135(10) 0.111(2) 0.5468(6) 0.113(8) Uani 0.41(3) 1 d PD A 2
H44C H 0.2014 0.0544 0.5623 0.135 Uiso 0.41(3) 1 calc PR A 2
H44D H 0.2432 0.0912 0.5568 0.135 Uiso 0.41(3) 1 calc PR A 2
C45' C 0.2098(14) 0.226(2) 0.5635(6) 0.177(17) Uani 0.41(3) 1 d PD A 2
H45C H 0.1883 0.2277 0.5770 0.213 Uiso 0.41(3) 1 calc PR A 2
H45D H 0.2368 0.2504 0.5910 0.213 Uiso 0.41(3) 1 calc PR A 2
C46' C 0.1979(13) 0.2999(15) 0.5195(6) 0.099(11) Uani 0.41(3) 1 d PD A 2
H46C H 0.2207 0.3550 0.5249 0.119 Uiso 0.41(3) 1 calc PR A 2
H46D H 0.1725 0.3433 0.5145 0.119 Uiso 0.41(3) 1 calc PR A 2
C39 C 0.2119(6) 0.2355(9) 0.3113(8) 0.109(6) Uiso 0.412(18) 1 d PD A 1
H39A H 0.1913 0.1770 0.2909 0.131 Uiso 0.412(18) 1 calc PR A 1
H39B H 0.2347 0.1978 0.3408 0.131 Uiso 0.412(18) 1 calc PR A 1
C40 C 0.2289(6) 0.2974(13) 0.2788(7) 0.107(6) Uiso 0.412(18) 1 d PD A 1
H40A H 0.2586 0.2768 0.2891 0.129 Uiso 0.412(18) 1 calc PR A 1
H40B H 0.2127 0.2778 0.2420 0.129 Uiso 0.412(18) 1 calc PR A 1
C41 C 0.2251(7) 0.4182(13) 0.2870(9) 0.148(8) Uiso 0.412(18) 1 d PD A 1
H41A H 0.2516 0.4480 0.3139 0.178 Uiso 0.412(18) 1 calc PR A 1
H41B H 0.2183 0.4614 0.2549 0.178 Uiso 0.412(18) 1 calc PR A 1
C42 C 0.1916(7) 0.4299(12) 0.3032(11) 0.162(9) Uiso 0.412(18) 1 d PD A 1
H42A H 0.1969 0.4951 0.3271 0.194 Uiso 0.412(18) 1 calc PR A 1
H42B H 0.1644 0.4413 0.2733 0.194 Uiso 0.412(18) 1 calc PR A 1
C39' C 0.1986(5) 0.2568(9) 0.2898(5) 0.120(5) Uiso 0.588(18) 1 d PD A 2
H39C H 0.1738 0.2089 0.2702 0.144 Uiso 0.588(18) 1 calc PR A 2
H39D H 0.2233 0.2064 0.3061 0.144 Uiso 0.588(18) 1 calc PR A 2
C40' C 0.2053(6) 0.3408(12) 0.2553(5) 0.136(5) Uiso 0.588(18) 1 d PD A 2
H40C H 0.2328 0.3277 0.2546 0.163 Uiso 0.588(18) 1 calc PR A 2
H40D H 0.1832 0.3333 0.2199 0.163 Uiso 0.588(18) 1 calc PR A 2
C41' C 0.2040(6) 0.4529(10) 0.2754(5) 0.152(6) Uiso 0.588(18) 1 d PD A 2
H41C H 0.1783 0.4934 0.2522 0.182 Uiso 0.588(18) 1 calc PR A 2
H41D H 0.2285 0.4982 0.2779 0.182 Uiso 0.588(18) 1 calc PR A 2
C42' C 0.2046(4) 0.4398(6) 0.3257(4) 0.098(4) Uiso 0.588(18) 1 d PD A 2
H42C H 0.2330 0.4546 0.3529 0.118 Uiso 0.588(18) 1 calc PR A 2
H42D H 0.1848 0.4939 0.3300 0.118 Uiso 0.588(18) 1 calc PR A 2
C35 C 0.0272(7) 0.9293(10) 0.4245(5) 0.178(9) Uiso 0.459(11) 1 d PD B 1
H35A H -0.0019 0.9291 0.4212 0.214 Uiso 0.459(11) 1 calc PR B 1
H35B H 0.0314 0.9935 0.4048 0.214 Uiso 0.459(11) 1 calc PR B 1
C36 C 0.0597(7) 0.9261(13) 0.4802(7) 0.215(11) Uiso 0.459(11) 1 d PD B 1
H36A H 0.0882 0.9379 0.4826 0.258 Uiso 0.459(11) 1 calc PR B 1
H36B H 0.0540 0.9852 0.5010 0.258 Uiso 0.459(11) 1 calc PR B 1
C37 C 0.0553(6) 0.8126(12) 0.4972(4) 0.129(6) Uiso 0.459(11) 1 d PD B 1
H37A H 0.0821 0.7860 0.5247 0.155 Uiso 0.459(11) 1 calc PR B 1
H37B H 0.0337 0.8116 0.5106 0.155 Uiso 0.459(11) 1 calc PR B 1
C38 C 0.0431(5) 0.7419(8) 0.4525(4) 0.096(5) Uiso 0.459(11) 1 d PD B 1
H38A H 0.0160 0.7042 0.4446 0.115 Uiso 0.459(11) 1 calc PR B 1
H38B H 0.0645 0.6827 0.4574 0.115 Uiso 0.459(11) 1 calc PR B 1
C35' C 0.0547(4) 0.9288(7) 0.4362(4) 0.098(4) Uiso 0.541(11) 1 d PD B 2
H35C H 0.0498 0.9909 0.4109 0.118 Uiso 0.541(11) 1 calc PR B 2
H35D H 0.0846 0.9262 0.4605 0.118 Uiso 0.541(11) 1 calc PR B 2
C36' C 0.0262(5) 0.9383(10) 0.4637(6) 0.155(6) Uiso 0.541(11) 1 d PD B 2
H36C H 0.0392 0.9873 0.4946 0.186 Uiso 0.541(11) 1 calc PR B 2
H36D H -0.0012 0.9715 0.4406 0.186 Uiso 0.541(11) 1 calc PR B 2
C37' C 0.0208(5) 0.8229(11) 0.4782(5) 0.138(5) Uiso 0.541(11) 1 d PD B 2
H37C H 0.0426 0.8048 0.5130 0.165 Uiso 0.541(11) 1 calc PR B 2
H37D H -0.0070 0.8142 0.4785 0.165 Uiso 0.541(11) 1 calc PR B 2
C38' C 0.0245(7) 0.7482(10) 0.4406(6) 0.177(8) Uiso 0.541(11) 1 d PD B 2
H38C H -0.0030 0.7150 0.4180 0.213 Uiso 0.541(11) 1 calc PR B 2
H38D H 0.0444 0.6855 0.4575 0.213 Uiso 0.541(11) 1 calc PR B 2

loop_
_atom_site_aniso_label
_atom_site_aniso_U_11
_atom_site_aniso_U_22
_atom_site_aniso_U_33
_atom_site_aniso_U_23
_atom_site_aniso_U_13
_atom_site_aniso_U_12
K1 0.0834(7) 0.0667(6) 0.0661(6) -0.0071(5) 0.0311(5) -0.0143(5)
K2 0.1049(8) 0.0639(7) 0.0902(8) 0.0061(6) 0.0432(7) -0.0025(6)
P1 0.0771(8) 0.0634(7) 0.0706(8) 0.0003(6) 0.0335(6) -0.0059(6)
P2 0.0844(8) 0.0714(8) 0.0578(7) 0.0058(6) 0.0196(6) 0.0027(7)
O1 0.0752(19) 0.0650(19) 0.078(2) -0.0070(16) 0.0367(17) 0.0015(16)
O2 0.306(7) 0.086(3) 0.118(3) -0.010(3) 0.137(4) -0.006(4)
O3 0.177(4) 0.089(3) 0.167(4) -0.004(3) 0.122(4) -0.019(3)
O4 0.146(3) 0.081(3) 0.084(3) 0.004(2) 0.041(2) 0.026(2)
C1 0.061(3) 0.055(2) 0.067(3) -0.003(2) 0.024(2) -0.015(2)
C2 0.065(3) 0.076(3) 0.079(3) 0.004(3) 0.035(3) -0.010(2)
C3 0.072(3) 0.093(4) 0.090(4) 0.006(3) 0.037(3) 0.001(3)
C4 0.084(3) 0.100(4) 0.080(3) -0.006(3) 0.045(3) -0.013(3)
C5 0.089(4) 0.080(3) 0.067(3) 0.008(3) 0.024(3) -0.011(3)
C6 0.067(3) 0.063(3) 0.069(3) 0.001(2) 0.027(2) -0.010(2)
C7 0.073(3) 0.112(4) 0.087(4) 0.026(3) 0.037(3) 0.016(3)
C8 0.201(8) 0.164(7) 0.161(7) 0.062(6) 0.099(6) 0.104(6)
C9 0.082(4) 0.182(7) 0.121(5) 0.036(5) 0.009(4) -0.004(4)
C10 0.119(5) 0.154(6) 0.090(4) -0.003(4) 0.058(4) -0.010(5)
C11 0.189(8) 0.232(9) 0.104(5) -0.042(6) 0.079(6) -0.015(7)
C12 0.276(10) 0.123(6) 0.187(8) 0.008(5) 0.182(8) -0.017(6)
C13 0.089(4) 0.079(3) 0.075(3) 0.014(3) 0.031(3) 0.011(3)
C14 0.167(6) 0.091(4) 0.137(6) 0.027(4) 0.069(5) 0.029(4)
C15 0.076(4) 0.156(6) 0.152(6) -0.029(5) 0.025(4) 0.013(4)
C16 0.055(2) 0.053(2) 0.062(3) 0.006(2) 0.022(2) 0.010(2)
C17 0.066(3) 0.068(3) 0.066(3) -0.001(2) 0.023(2) -0.001(2)
C18 0.079(3) 0.082(3) 0.082(3) 0.007(3) 0.044(3) -0.004(3)
C19 0.076(3) 0.075(3) 0.061(3) -0.006(2) 0.027(2) 0.010(3)
C20 0.060(3) 0.060(3) 0.069(3) -0.002(2) 0.022(2) 0.003(2)
C21 0.053(2) 0.057(3) 0.062(3) 0.005(2) 0.017(2) 0.010(2)
C22 0.089(4) 0.107(4) 0.079(3) -0.007(3) 0.030(3) -0.034(3)
C23 0.130(6) 0.088(5) 0.215(8) -0.033(5) 0.040(6) -0.031(4)
C24 0.073(4) 0.143(6) 0.187(7) -0.019(5) 0.016(4) -0.023(4)
C25 0.109(4) 0.103(4) 0.071(3) -0.002(3) 0.044(3) 0.014(3)
C26 0.130(5) 0.107(4) 0.075(3) 0.006(3) 0.042(3) 0.012(4)
C27 0.132(5) 0.161(6) 0.101(4) 0.009(4) 0.071(4) 0.028(5)
C28 0.062(3) 0.071(3) 0.073(3) 0.017(3) 0.020(2) 0.000(2)
C29 0.079(3) 0.105(4) 0.115(4) 0.011(4) 0.047(3) 0.000(3)
C30 0.117(5) 0.070(4) 0.143(5) 0.009(4) 0.049(4) -0.016(3)
C31 0.086(3) 0.068(3) 0.078(3) -0.008(3) 0.037(3) -0.005(3)
C32 0.149(6) 0.088(4) 0.199(7) 0.009(5) 0.121(6) 0.022(4)
C33 0.166(6) 0.140(6) 0.279(8) -0.010(6) 0.160(6) -0.005(5)
C34 0.116(4) 0.078(4) 0.146(5) -0.014(4) 0.083(4) -0.019(3)
C43 0.119(10) 0.076(10) 0.120(14) 0.005(9) 0.053(9) 0.032(7)
C44 0.117(12) 0.088(8) 0.111(13) -0.008(8) 0.054(11) -0.009(8)
C45 0.168(14) 0.085(10) 0.105(11) -0.026(8) 0.080(11) -0.005(9)
C46 0.14(2) 0.063(10) 0.13(2) -0.011(11) 0.039(13) 0.025(11)
C43' 0.21(3) 0.088(18) 0.085(17) -0.006(13) 0.045(17) 0.055(15)
C44' 0.123(19) 0.118(17) 0.095(14) 0.038(12) 0.045(13) 0.026(14)
C45' 0.31(4) 0.085(16) 0.077(13) -0.012(12) 0.031(19) 0.02(2)
C46' 0.079(14) 0.12(2) 0.10(2) -0.035(16) 0.036(14) -0.027(14)

loop_
_atom_type_symbol
_atom_type_description
_atom_type_scat_dispersion_real
_atom_type_scat_dispersion_imag
_atom_type_scat_source
C C 0.0033 0.0016 'International Tables Vol C Tables 4.2.6.8 and 6.1.1.4'
H H 0.0000 0.0000 'International Tables Vol C Tables 4.2.6.8 and 6.1.1.4'
K K 0.2009 0.2494 'International Tables Vol C Tables 4.2.6.8 and 6.1.1.4'
O O 0.0106 0.0060 'International Tables Vol C Tables 4.2.6.8 and 6.1.1.4'
P P 0.1023 0.0942 'International Tables Vol C Tables 4.2.6.8 and 6.1.1.4'

loop_
_geom_angle_atom_site_label_1
_geom_angle_atom_site_label_2
_geom_angle_atom_site_label_3
_geom_angle
_geom_angle_site_symmetry_1
_geom_angle_site_symmetry_3
_geom_angle_publ_flag
O2 K1 O1 88.34(15) . 2 ?
O2 K1 O1 161.11(15) . . ?
O1 K1 O1 72.94(10) 2 . ?
O2 K1 P2 95.80(11) . . ?
O1 K1 P2 100.36(7) 2 . ?
O1 K1 P2 90.17(7) . . ?
O2 K1 P1 92.43(11) . . ?
O1 K1 P1 136.95(7) 2 . ?
O1 K1 P1 99.50(7) . . ?
P2 K1 P1 122.31(4) . . ?
O2 K1 C35' 20.94(14) . . ?
O1 K1 C35' 101.51(19) 2 . ?
O1 K1 C35' 160.9(2) . . ?
P2 K1 C35' 108.94(19) . . ?
P1 K1 C35' 71.68(13) . . ?
O2 K1 K1 122.56(14) . 2 ?
O1 K1 K1 40.04(6) 2 2 ?
O1 K1 K1 39.33(6) . 2 ?
P2 K1 K1 113.14(3) . 2 ?
P1 K1 K1 109.41(3) . 2 ?
C35' K1 K1 126.3(2) . 2 ?
O4 K2 O3 108.54(15) . . ?
O4 K2 P2 108.15(9) . . ?
O3 K2 P2 101.83(10) . . ?
O4 K2 P1 96.60(9) . 1_545 ?
O3 K2 P1 106.78(10) . 1_545 ?
P2 K2 P1 133.47(5) . 1_545 ?
O4 K2 C43' 22.1(2) . . ?
O3 K2 C43' 115.3(6) . . ?
P2 K2 C43' 123.8(4) . . ?
P1 K2 C43' 74.5(2) 1_545 . ?
C1 P1 K2 92.54(13) . 1_565 ?
C1 P1 K1 106.58(13) . . ?
K2 P1 K1 157.15(5) 1_565 . ?
C1 P1 H1 95.3 . . ?
K2 P1 H1 95.3 1_565 . ?
K1 P1 H1 95.3 . . ?
C16 P2 K2 92.84(13) . . ?
C16 P2 K1 102.32(13) . . ?
K2 P2 K1 162.31(5) . . ?
C16 P2 H2 94.0 . . ?
K2 P2 H2 94.0 . . ?
K1 P2 H2 94.0 . . ?
C34 O1 C31 108.7(3) . . ?
C34 O1 K1 118.1(3) . 2 ?
C31 O1 K1 109.6(2) . 2 ?
C34 O1 K1 110.6(3) . . ?
C31 O1 K1 108.7(2) . . ?
K1 O1 K1 100.63(9) 2 . ?
C35' O2 C38' 113.1(7) . . ?
C35' O2 C35 35.7(8) . . ?
C38' O2 C35 98.4(11) . . ?
C35' O2 C38 106.4(7) . . ?
C38' O2 C38 24.1(10) . . ?
C35 O2 C38 106.7(7) . . ?
C35' O2 K1 117.0(4) . . ?
C38' O2 K1 129.5(6) . . ?
C35 O2 K1 126.2(7) . . ?
C38 O2 K1 127.1(5) . . ?
C42 O3 C42' 24.9(12) . . ?
C42 O3 C39 110.3(7) . . ?
C42' O3 C39 116.7(7) . . ?
C42 O3 C39' 92.8(9) . . ?
C42' O3 C39' 108.1(6) . . ?
C39 O3 C39' 25.7(8) . . ?
C42 O3 K2 125.0(6) . . ?
C42' O3 K2 121.4(4) . . ?
C39 O3 K2 121.5(5) . . ?
C39' O3 K2 127.2(5) . . ?
C46 O4 C46' 11(2) . . ?
C46 O4 C43' 100.6(11) . . ?
C46' O4 C43' 107.6(8) . . ?
C46 O4 C43 107.1(7) . . ?
C46' O4 C43 110.6(13) . . ?
C43' O4 C43 21.3(18) . . ?
C46 O4 K2 130.1(8) . . ?
C46' O4 K2 130.1(11) . . ?
C43' O4 K2 113.7(7) . . ?
C43 O4 K2 118.1(8) . . ?
C6 C1 C2 116.7(4) . . ?
C6 C1 P1 119.1(3) . . ?
C2 C1 P1 124.2(3) . . ?
C3 C2 C1 119.9(4) . . ?
C3 C2 C7 118.4(4) . . ?
C1 C2 C7 121.6(4) . . ?
C2 C3 C4 124.1(5) . . ?
C2 C3 H3 117.9 . . ?
C4 C3 H3 117.9 . . ?
C3 C4 C5 116.0(5) . . ?
C3 C4 C10 122.9(5) . . ?
C5 C4 C10 121.0(5) . . ?
C4 C5 C6 122.8(5) . . ?
C4 C5 H5 118.6 . . ?
C6 C5 H5 118.6 . . ?
C5 C6 C1 120.3(4) . . ?
C5 C6 C13 118.2(4) . . ?
C1 C6 C13 121.4(4) . . ?
C9 C7 C2 110.3(5) . . ?
C9 C7 C8 109.0(5) . . ?
C2 C7 C8 115.2(5) . . ?
C9 C7 H7 107.3 . . ?
C2 C7 H7 107.3 . . ?
C8 C7 H7 107.3 . . ?
C7 C8 H8A 109.5 . . ?
C7 C8 H8B 109.5 . . ?
H8A C8 H8B 109.5 . . ?
C7 C8 H8C 109.5 . . ?
H8A C8 H8C 109.5 . . ?
H8B C8 H8C 109.5 . . ?
C7 C9 H9A 109.5 . . ?
C7 C9 H9B 109.5 . . ?
H9A C9 H9B 109.5 . . ?
C7 C9 H9C 109.5 . . ?
H9A C9 H9C 109.5 . . ?
H9B C9 H9C 109.5 . . ?
C12 C10 C11 119.9(6) . . ?
C12 C10 C4 113.6(6) . . ?
C11 C10 C4 112.9(5) . . ?
C12 C10 H10 102.5 . . ?
C11 C10 H10 102.5 . . ?
C4 C10 H10 102.5 . . ?
C10 C11 H11A 109.5 . . ?
C10 C11 H11B 109.5 . . ?
H11A C11 H11B 109.5 . . ?
C10 C11 H11C 109.5 . . ?
H11A C11 H11C 109.5 . . ?
H11B C11 H11C 109.5 . . ?
C10 C12 H12A 109.5 . . ?
C10 C12 H12B 109.5 . . ?
H12A C12 H12B 109.5 . . ?
C10 C12 H12C 109.5 . . ?
H12A C12 H12C 109.5 . . ?
H12B C12 H12C 109.5 . . ?
C6 C13 C15 112.6(4) . . ?
C6 C13 C14 111.7(5) . . ?
C15 C13 C14 110.8(5) . . ?
C6 C13 H13 107.2 . . ?
C15 C13 H13 107.2 . . ?
C14 C13 H13 107.1 . . ?
C13 C14 H14A 109.5 . . ?
C13 C14 H14B 109.5 . . ?
H14A C14 H14B 109.5 . . ?
C13 C14 H14C 109.5 . . ?
H14A C14 H14C 109.5 . . ?
H14B C14 H14C 109.5 . . ?
C13 C15 H15A 109.5 . . ?
C13 C15 H15B 109.5 . . ?
H15A C15 H15B 109.5 . . ?
C13 C15 H15C 109.5 . . ?
H15A C15 H15C 109.5 . . ?
H15B C15 H15C 109.5 . . ?
C17 C16 C21 116.5(4) . . ?
C17 C16 P2 122.4(3) . . ?
C21 C16 P2 121.1(3) . . ?
C18 C17 C16 120.3(4) . . ?
C18 C17 C22 117.7(4) . . ?
C16 C17 C22 122.0(4) . . ?
C17 C18 C19 122.3(4) . . ?
C17 C18 H18 118.9 . . ?
C19 C18 H18 118.9 . . ?
C20 C19 C18 117.1(4) . . ?
C20 C19 C25 121.7(5) . . ?
C18 C19 C25 121.1(5) . . ?
C19 C20 C21 122.9(4) . . ?
C19 C20 H20 118.6 . . ?
C21 C20 H20 118.6 . . ?
C20 C21 C16 120.9(4) . . ?
C20 C21 C28 118.1(4) . . ?
C16 C21 C28 121.0(4) . . ?
C23 C22 C24 111.0(5) . . ?
C23 C22 C17 113.2(5) . . ?
C24 C22 C17 112.3(5) . . ?
C23 C22 H22 106.6 . . ?
C24 C22 H22 106.6 . . ?
C17 C22 H22 106.6 . . ?
C22 C23 H23A 109.5 . . ?
C22 C23 H23B 109.5 . . ?
H23A C23 H23B 109.5 . . ?
C22 C23 H23C 109.5 . . ?
H23A C23 H23C 109.5 . . ?
H23B C23 H23C 109.5 . . ?
C22 C24 H24A 109.5 . . ?
C22 C24 H24B 109.5 . . ?
H24A C24 H24B 109.5 . . ?
C22 C24 H24C 109.5 . . ?
H24A C24 H24C 109.5 . . ?
H24B C24 H24C 109.5 . . ?
C27 C25 C26 115.5(5) . . ?
C27 C25 C19 113.5(5) . . ?
C26 C25 C19 113.1(4) . . ?
C27 C25 H25 104.4 . . ?
C26 C25 H25 104.4 . . ?
C19 C25 H25 104.4 . . ?
C25 C26 H26A 109.5 . . ?
C25 C26 H26B 109.5 . . ?
H26A C26 H26B 109.5 . . ?
C25 C26 H26C 109.5 . . ?
H26A C26 H26C 109.5 . . ?
H26B C26 H26C 109.5 . . ?
C25 C27 H27A 109.5 . . ?
C25 C27 H27B 109.5 . . ?
H27A C27 H27B 109.5 . . ?
C25 C27 H27C 109.5 . . ?
H27A C27 H27C 109.5 . . ?
H27B C27 H27C 109.5 . . ?
C21 C28 C30 114.4(4) . . ?
C21 C28 C29 110.2(4) . . ?
C30 C28 C29 109.6(4) . . ?
C21 C28 H28 107.4 . . ?
C30 C28 H28 107.4 . . ?
C29 C28 H28 107.4 . . ?
C28 C29 H29A 109.5 . . ?
C28 C29 H29B 109.5 . . ?
H29A C29 H29B 109.5 . . ?
C28 C29 H29C 109.5 . . ?
H29A C29 H29C 109.5 . . ?
H29B C29 H29C 109.5 . . ?
C28 C30 H30A 109.5 . . ?
C28 C30 H30B 109.5 . . ?
H30A C30 H30B 109.5 . . ?
C28 C30 H30C 109.5 . . ?
H30A C30 H30C 109.5 . . ?
H30B C30 H30C 109.5 . . ?
O1 C31 C32 105.9(4) . . ?
O1 C31 H31A 110.6 . . ?
C32 C31 H31A 110.6 . . ?
O1 C31 H31B 110.6 . . ?
C32 C31 H31B 110.6 . . ?
H31A C31 H31B 108.7 . . ?
C33 C32 C31 105.4(4) . . ?
C33 C32 H32A 110.7 . . ?
C31 C32 H32A 110.7 . . ?
C33 C32 H32B 110.7 . . ?
C31 C32 H32B 110.7 . . ?
H32A C32 H32B 108.8 . . ?
C34 C33 C32 108.7(5) . . ?
C34 C33 H33A 110.0 . . ?
C32 C33 H33A 110.0 . . ?
C34 C33 H33B 110.0 . . ?
C32 C33 H33B 109.9 . . ?
H33A C33 H33B 108.3 . . ?
O1 C34 C33 107.1(4) . . ?
O1 C34 H34A 110.3 . . ?
C33 C34 H34A 110.3 . . ?
O1 C34 H34B 110.3 . . ?
C33 C34 H34B 110.3 . . ?
H34A C34 H34B 108.5 . . ?
O4 C43 C44 101.7(9) . . ?
O4 C43 H43A 111.4 . . ?
C44 C43 H43A 111.4 . . ?
O4 C43 H43B 111.5 . . ?
C44 C43 H43B 111.4 . . ?
H43A C43 H43B 109.3 . . ?
C45 C44 C43 105.8(7) . . ?
C45 C44 H44A 110.6 . . ?
C43 C44 H44A 110.6 . . ?
C45 C44 H44B 110.6 . . ?
C43 C44 H44B 110.6 . . ?
H44A C44 H44B 108.7 . . ?
C46 C45 C44 108.4(7) . . ?
C46 C45 H45A 110.0 . . ?
C44 C45 H45A 110.0 . . ?
C46 C45 H45B 110.0 . . ?
C44 C45 H45B 110.0 . . ?
H45A C45 H45B 108.4 . . ?
C45 C46 O4 105.1(8) . . ?
C45 C46 H46A 110.7 . . ?
O4 C46 H46A 110.7 . . ?
C45 C46 H46B 110.7 . . ?
O4 C46 H46B 110.7 . . ?
H46A C46 H46B 108.8 . . ?
O4 C43' C44' 104.8(11) . . ?
O4 C43' K2 44.2(5) . . ?
C44' C43' K2 148.4(8) . . ?
O4 C43' H43C 110.8 . . ?
C44' C43' H43C 110.8 . . ?
K2 C43' H43C 90.3 . . ?
O4 C43' H43D 110.8 . . ?
C44' C43' H43D 110.8 . . ?
K2 C43' H43D 82.3 . . ?
H43C C43' H43D 108.9 . . ?
C45' C44' C43' 105.6(9) . . ?
C45' C44' H44C 110.6 . . ?
C43' C44' H44C 110.6 . . ?
C45' C44' H44D 110.6 . . ?
C43' C44' H44D 110.6 . . ?
H44C C44' H44D 108.8 . . ?
C46' C45' C44' 107.6(9) . . ?
C46' C45' H45C 110.2 . . ?
C44' C45' H45C 110.2 . . ?
C46' C45' H45D 110.2 . . ?
C44' C45' H45D 110.2 . . ?
H45C C45' H45D 108.5 . . ?
C45' C46' O4 108.3(9) . . ?
C45' C46' H46C 110.1 . . ?
O4 C46' H46C 110.1 . . ?
C45' C46' H46D 110.0 . . ?
O4 C46' H46D 110.0 . . ?
H46C C46' H46D 108.4 . . ?
O3 C39 C40 104.4(7) . . ?
O3 C39 H39A 110.9 . . ?
C40 C39 H39A 110.9 . . ?
O3 C39 H39B 110.8 . . ?
C40 C39 H39B 110.9 . . ?
H39A C39 H39B 108.9 . . ?
C41 C40 C39 106.3(8) . . ?
C41 C40 H40A 110.4 . . ?
C39 C40 H40A 110.5 . . ?
C41 C40 H40B 110.5 . . ?
C39 C40 H40B 110.5 . . ?
H40A C40 H40B 108.7 . . ?
C42 C41 C40 106.9(9) . . ?
C42 C41 H41A 110.3 . . ?
C40 C41 H41A 110.4 . . ?
C42 C41 H41B 110.4 . . ?
C40 C41 H41B 110.3 . . ?
H41A C41 H41B 108.6 . . ?
O3 C42 C41 104.1(9) . . ?
O3 C42 H42A 110.9 . . ?
C41 C42 H42A 111.0 . . ?
O3 C42 H42B 110.9 . . ?
C41 C42 H42B 110.9 . . ?
H42A C42 H42B 109.0 . . ?
O3 C39' C40' 106.0(6) . . ?
O3 C39' H39C 110.6 . . ?
C40' C39' H39C 110.6 . . ?
O3 C39' H39D 110.5 . . ?
C40' C39' H39D 110.5 . . ?
H39C C39' H39D 108.7 . . ?
C41' C40' C39' 107.2(7) . . ?
C41' C40' H40C 110.3 . . ?
C39' C40' H40C 110.3 . . ?
C41' C40' H40D 110.3 . . ?
C39' C40' H40D 110.2 . . ?
H40C C40' H40D 108.5 . . ?
C40' C41' C42' 108.2(7) . . ?
C40' C41' H41C 110.0 . . ?
C42' C41' H41C 110.0 . . ?
C40' C41' H41D 110.0 . . ?
C42' C41' H41D 110.1 . . ?
H41C C41' H41D 108.4 . . ?
O3 C42' C41' 106.5(7) . . ?
O3 C42' H42C 110.4 . . ?
C41' C42' H42C 110.4 . . ?
O3 C42' H42D 110.4 . . ?
C41' C42' H42D 110.4 . . ?
H42C C42' H42D 108.6 . . ?
O2 C35 C36 93.9(11) . . ?
O2 C35 H35A 112.9 . . ?
C36 C35 H35A 112.9 . . ?
O2 C35 H35B 113.0 . . ?
C36 C35 H35B 113.0 . . ?
H35A C35 H35B 110.4 . . ?
C37 C36 C35 103.6(9) . . ?
C37 C36 H36A 111.0 . . ?
C35 C36 H36A 111.0 . . ?
C37 C36 H36B 111.1 . . ?
C35 C36 H36B 111.1 . . ?
H36A C36 H36B 109.0 . . ?
C38 C37 C36 105.2(9) . . ?
C38 C37 H37A 110.7 . . ?
C36 C37 H37A 110.7 . . ?
C38 C37 H37B 110.7 . . ?
C36 C37 H37B 110.7 . . ?
H37A C37 H37B 108.8 . . ?
C37 C38 O2 104.2(7) . . ?
C37 C38 H38A 110.9 . . ?
O2 C38 H38A 110.9 . . ?
C37 C38 H38B 110.9 . . ?
O2 C38 H38B 110.9 . . ?
H38A C38 H38B 108.9 . . ?
O2 C35' C36' 97.3(7) . . ?
O2 C35' K1 42.0(3) . . ?
C36' C35' K1 135.0(8) . . ?
O2 C35' H35C 112.3 . . ?
C36' C35' H35C 112.3 . . ?
K1 C35' H35C 78.6 . . ?
O2 C35' H35D 112.3 . . ?
C36' C35' H35D 112.3 . . ?
K1 C35' H35D 103.3 . . ?
H35C C35' H35D 109.9 . . ?
C37' C36' C35' 106.1(8) . . ?
C37' C36' H36C 110.5 . . ?
C35' C36' H36C 110.5 . . ?
C37' C36' H36D 110.5 . . ?
C35' C36' H36D 110.5 . . ?
H36C C36' H36D 108.7 . . ?
C38' C37' C36' 106.7(8) . . ?
C38' C37' H37C 110.4 . . ?
C36' C37' H37C 110.4 . . ?
C38' C37' H37D 110.4 . . ?
C36' C37' H37D 110.4 . . ?
H37C C37' H37D 108.6 . . ?
C37' C38' O2 104.3(7) . . ?
C37' C38' H38C 110.9 . . ?
O2 C38' H38C 110.9 . . ?
C37' C38' H38D 110.8 . . ?
O2 C38' H38D 110.9 . . ?
H38C C38' H38D 108.9 . . ?

loop_
_geom_bond_atom_site_label_1
_geom_bond_atom_site_label_2
_geom_bond_distance
_geom_bond_site_symmetry_2
_geom_bond_publ_flag
K1 O2 2.662(4) . ?
K1 O1 2.795(3) 2 ?
K1 O1 2.837(3) . ?
K1 P2 3.3144(17) . ?
K1 P1 3.3146(15) . ?
K1 C35' 3.540(8) . ?
K1 K1 4.335(2) 2 ?
K2 O4 2.658(4) . ?
K2 O3 2.668(4) . ?
K2 P2 3.2532(17) . ?
K2 P1 3.2685(16) 1_545 ?
K2 C43' 3.493(14) . ?
P1 C1 1.833(4) . ?
P1 K2 3.2685(16) 1_565 ?
P1 H1 1.3500 . ?
P2 C16 1.832(4) . ?
P2 H2 1.3500 . ?
O1 C34 1.433(4) . ?
O1 C31 1.436(4) . ?
O1 K1 2.795(3) 2 ?
O2 C35' 1.420(6) . ?
O2 C38' 1.425(7) . ?
O2 C35 1.428(7) . ?
O2 C38 1.438(7) . ?
O3 C42 1.427(7) . ?
O3 C42' 1.430(6) . ?
O3 C39 1.432(7) . ?
O3 C39' 1.443(6) . ?
O4 C46 1.430(7) . ?
O4 C46' 1.433(7) . ?
O4 C43' 1.437(7) . ?
O4 C43 1.439(7) . ?
C1 C6 1.419(6) . ?
C1 C2 1.433(6) . ?
C2 C3 1.376(6) . ?
C2 C7 1.533(6) . ?
C3 C4 1.383(7) . ?
C3 H3 0.9400 . ?
C4 C5 1.394(7) . ?
C4 C10 1.518(7) . ?
C5 C6 1.398(6) . ?
C5 H5 0.9400 . ?
C6 C13 1.516(6) . ?
C7 C9 1.524(8) . ?
C7 C8 1.534(8) . ?
C7 H7 0.9900 . ?
C8 H8A 0.9700 . ?
C8 H8B 0.9700 . ?
C8 H8C 0.9700 . ?
C9 H9A 0.9700 . ?
C9 H9B 0.9700 . ?
C9 H9C 0.9700 . ?
C10 C12 1.473(8) . ?
C10 C11 1.476(8) . ?
C10 H10 0.9900 . ?
C11 H11A 0.9700 . ?
C11 H11B 0.9700 . ?
C11 H11C 0.9700 . ?
C12 H12A 0.9700 . ?
C12 H12B 0.9700 . ?
C12 H12C 0.9700 . ?
C13 C15 1.516(7) . ?
C13 C14 1.534(7) . ?
C13 H13 0.9900 . ?
C14 H14A 0.9700 . ?
C14 H14B 0.9700 . ?
C14 H14C 0.9700 . ?
C15 H15A 0.9700 . ?
C15 H15B 0.9700 . ?
C15 H15C 0.9700 . ?
C16 C17 1.415(6) . ?
C16 C21 1.431(5) . ?
C17 C18 1.399(6) . ?
C17 C22 1.531(6) . ?
C18 C19 1.404(6) . ?
C18 H18 0.9400 . ?
C19 C20 1.368(6) . ?
C19 C25 1.521(6) . ?
C20 C21 1.386(6) . ?
C20 H20 0.9400 . ?
C21 C28 1.518(6) . ?
C22 C23 1.492(8) . ?
C22 C24 1.498(7) . ?
C22 H22 0.9900 . ?
C23 H23A 0.9700 . ?
C23 H23B 0.9700 . ?
C23 H23C 0.9700 . ?
C24 H24A 0.9700 . ?
C24 H24B 0.9700 . ?
C24 H24C 0.9700 . ?
C25 C27 1.471(7) . ?
C25 C26 1.501(7) . ?
C25 H25 0.9900 . ?
C26 H26A 0.9700 . ?
C26 H26B 0.9700 . ?
C26 H26C 0.9700 . ?
C27 H27A 0.9700 . ?
C27 H27B 0.9700 . ?
C27 H27C 0.9700 . ?
C28 C30 1.531(6) . ?
C28 C29 1.530(6) . ?
C28 H28 0.9900 . ?
C29 H29A 0.9700 . ?
C29 H29B 0.9700 . ?
C29 H29C 0.9700 . ?
C30 H30A 0.9700 . ?
C30 H30B 0.9700 . ?
C30 H30C 0.9700 . ?
C31 C32 1.478(6) . ?
C31 H31A 0.9800 . ?
C31 H31B 0.9800 . ?
C32 C33 1.438(6) . ?
C32 H32A 0.9800 . ?
C32 H32B 0.9800 . ?
C33 C34 1.433(6) . ?
C33 H33A 0.9800 . ?
C33 H33B 0.9800 . ?
C34 H34A 0.9800 . ?
C34 H34B 0.9800 . ?
C43 C44 1.485(9) . ?
C43 H43A 0.9800 . ?
C43 H43B 0.9800 . ?
C44 C45 1.437(8) . ?
C44 H44A 0.9800 . ?
C44 H44B 0.9800 . ?
C45 C46 1.426(9) . ?
C45 H45A 0.9800 . ?
C45 H45B 0.9800 . ?
C46 H46A 0.9800 . ?
C46 H46B 0.9800 . ?
C43' C44' 1.487(9) . ?
C43' H43C 0.9800 . ?
C43' H43D 0.9800 . ?
C44' C45' 1.437(9) . ?
C44' H44C 0.9800 . ?
C44' H44D 0.9800 . ?
C45' C46' 1.428(9) . ?
C45' H45C 0.9800 . ?
C45' H45D 0.9800 . ?
C46' H46C 0.9800 . ?
C46' H46D 0.9800 . ?
C39 C40 1.480(9) . ?
C39 H39A 0.9800 . ?
C39 H39B 0.9800 . ?
C40 C41 1.436(9) . ?
C40 H40A 0.9800 . ?
C40 H40B 0.9800 . ?
C41 C42 1.433(9) . ?
C41 H41A 0.9800 . ?
C41 H41B 0.9800 . ?
C42 H42A 0.9800 . ?
C42 H42B 0.9800 . ?
C39' C40' 1.470(8) . ?
C39' H39C 0.9800 . ?
C39' H39D 0.9800 . ?
C40' C41' 1.428(8) . ?
C40' H40C 0.9800 . ?
C40' H40D 0.9800 . ?
C41' C42' 1.431(8) . ?
C41' H41C 0.9800 . ?
C41' H41D 0.9800 . ?
C42' H42C 0.9800 . ?
C42' H42D 0.9800 . ?
C35 C36 1.508(9) . ?
C35 H35A 0.9800 . ?
C35 H35B 0.9800 . ?
C36 C37 1.434(9) . ?
C36 H36A 0.9800 . ?
C36 H36B 0.9800 . ?
C37 C38 1.417(8) . ?
C37 H37A 0.9800 . ?
C37 H37B 0.9800 . ?
C38 H38A 0.9800 . ?
C38 H38B 0.9800 . ?
C35' C36' 1.512(8) . ?
C35' H35C 0.9800 . ?
C35' H35D 0.9800 . ?
C36' C37' 1.436(8) . ?
C36' H36C 0.9800 . ?
C36' H36D 0.9800 . ?
C37' C38' 1.423(8) . ?
C37' H37C 0.9800 . ?
C37' H37D 0.9800 . ?
C38' H38C 0.9800 . ?
C38' H38D 0.9800 . ?
